data_7016496
loop_
_publ_author_name
'Femoni, C.'
'Iapalucci, M. C.'
'Longoni, G.'
'Zacchini, S.'

_publ_section_title
;
 The chemistry of hydridocarbonylferrates revisited: syntheses and
 structures of the new [H(2)Fe(4)(CO)(12)](2-) and [HFe(5)(CO)(14)](3-)
 anions, and the [Fe(DMF)(4)][Fe(4)(CO)(12)(\m(5)-\h(2)-CO)(\m-H)](2)
 adduct containing an unprecedented isocarbonyl.
;
_journal_issue 34
_journal_name_full 'Dalton transactions (Cambridge, England : 2003)'
_journal_page_first 8685
_journal_page_last 8694
_journal_paper_doi 10.1039/c1dt10648a
_journal_volume 40
_journal_year 2011
_chemical_formula_sum 'C17 H8 Cs2 Fe4 O14'
_chemical_formula_weight 925.45
_chemical_name_systematic
;
?
;
_space_group_IT_number 14
_symmetry_cell_setting monoclinic
_symmetry_space_group_name_Hall '-P 2ybc'
_symmetry_space_group_name_H-M 'P 1 21/c 1'
_atom_sites_solution_hydrogens geom
_atom_sites_solution_primary direct
_atom_sites_solution_secondary difmap
_audit_creation_method SHELXL-97
_cell_angle_alpha 90.00
_cell_angle_beta 104.4020(10)
_cell_angle_gamma 90.00
_cell_formula_units_Z 4
_cell_length_a 9.3586(6)
_cell_length_b 16.2318(10)
_cell_length_c 17.9126(10)
_cell_measurement_reflns_used 3116
_cell_measurement_temperature 291(2)
_cell_measurement_theta_max 20.306
_cell_measurement_theta_min 2.287
_cell_volume 2635.5(3)
_computing_structure_refinement 'SHELXL-97 (Sheldrick, 1997)'
_computing_structure_solution 'SHELXS-97 (Sheldrick, 1990)'
_diffrn_ambient_temperature 291(2)
_diffrn_measured_fraction_theta_full 0.990
_diffrn_measured_fraction_theta_max 0.990
_diffrn_measurement_device_type 'CCD area detector'
_diffrn_measurement_method 'phi and omega scans'
_diffrn_radiation_monochromator graphite
_diffrn_radiation_source 'fine-focus sealed tube'
_diffrn_radiation_type MoK\a
_diffrn_radiation_wavelength 0.71073
_diffrn_reflns_av_R_equivalents 0.0830
_diffrn_reflns_av_sigmaI/netI 0.0755
_diffrn_reflns_limit_h_max 12
_diffrn_reflns_limit_h_min -12
_diffrn_reflns_limit_k_max 21
_diffrn_reflns_limit_k_min -20
_diffrn_reflns_limit_l_max 23
_diffrn_reflns_limit_l_min -23
_diffrn_reflns_number 30303
_diffrn_reflns_theta_full 28.00
_diffrn_reflns_theta_max 28.00
_diffrn_reflns_theta_min 1.72
_exptl_absorpt_coefficient_mu 4.944
_exptl_absorpt_correction_T_max 0.6123
_exptl_absorpt_correction_T_min 0.4233
_exptl_absorpt_correction_type empirical
_exptl_crystal_colour dark-red
_exptl_crystal_density_diffrn 2.332
_exptl_crystal_density_method 'not measured'
_exptl_crystal_description prism
_exptl_crystal_F_000 1744
_exptl_crystal_size_max 0.21
_exptl_crystal_size_mid 0.14
_exptl_crystal_size_min 0.11
_refine_diff_density_max 0.678
_refine_diff_density_min -0.560
_refine_diff_density_rms 0.127
_refine_ls_extinction_method none
_refine_ls_goodness_of_fit_ref 0.991
_refine_ls_hydrogen_treatment constr
_refine_ls_matrix_type full
_refine_ls_number_parameters 334
_refine_ls_number_reflns 6301
_refine_ls_number_restraints 18
_refine_ls_restrained_S_all 0.994
_refine_ls_R_factor_all 0.1078
_refine_ls_R_factor_gt 0.0441
_refine_ls_shift/su_max 0.002
_refine_ls_shift/su_mean 0.000
_refine_ls_structure_factor_coef Fsqd
_refine_ls_weighting_details 'calc w=1/[\s^2^(Fo^2^)+(0.0280P)^2^+0.0176P] where P=(Fo^2^+2Fc^2^)/3'
_refine_ls_weighting_scheme calc
_refine_ls_wR_factor_gt 0.0691
_refine_ls_wR_factor_ref 0.0864
_reflns_number_gt 3496
_reflns_number_total 6301
_reflns_threshold_expression >2sigma(I)
_cod_data_source_file c1dt10648a.txt
_cod_data_source_block p21ca
_cod_original_sg_symbol_H-M P2(1)/c
_cod_database_code 7016496

loop_
_symmetry_equiv_pos_as_xyz
'x, y, z'
'-x, y+1/2, -z+1/2'
'-x, -y, -z'
'x, -y-1/2, z-1/2'

loop_
_atom_site_label
_atom_site_type_symbol
_atom_site_fract_x
_atom_site_fract_y
_atom_site_fract_z
_atom_site_U_iso_or_equiv
_atom_site_adp_type
_atom_site_occupancy
_atom_site_symmetry_multiplicity
_atom_site_calc_flag
_atom_site_refinement_flags
Cs1 Cs 0.64602(4) 1.03407(3) 0.11505(2) 0.05355(13) Uani 1 1 d .
Cs2 Cs 0.68076(5) 1.08727(3) 0.37766(3) 0.06828(16) Uani 1 1 d .
Fe1 Fe 0.09548(9) 0.85296(5) 0.31260(5) 0.0432(2) Uani 1 1 d .
Fe2 Fe 0.21113(9) 0.88647(5) 0.19719(5) 0.0410(2) Uani 1 1 d .
Fe3 Fe 0.38009(9) 0.86417(5) 0.33012(5) 0.0408(2) Uani 1 1 d .
Fe4 Fe 0.21955(9) 0.99374(5) 0.30279(5) 0.0383(2) Uani 1 1 d .
C1 C 0.0604(7) 0.8773(4) 0.4021(4) 0.0526(17) Uani 1 1 d .
C2 C -0.0893(8) 0.8549(4) 0.2560(4) 0.0554(17) Uani 1 1 d .
C3 C 0.1044(7) 0.7451(5) 0.3281(4) 0.0627(19) Uani 1 1 d .
C4 C 0.3005(7) 0.8876(4) 0.1223(4) 0.0530(17) Uani 1 1 d .
C5 C 0.0662(7) 0.9517(4) 0.1523(4) 0.0490(16) Uani 1 1 d .
C6 C 0.1305(7) 0.7886(4) 0.1746(4) 0.0557(18) Uani 1 1 d .
C7 C 0.5708(7) 0.8785(4) 0.3574(4) 0.0508(17) Uani 1 1 d .
C8 C 0.3878(7) 0.7679(5) 0.2899(4) 0.0583(18) Uani 1 1 d .
C9 C 0.3638(7) 0.8370(4) 0.4226(4) 0.0574(18) Uani 1 1 d .
C10 C 0.0298(7) 1.0118(4) 0.2939(4) 0.0467(16) Uani 1 1 d .
C11 C 0.2892(7) 1.0085(4) 0.4015(4) 0.0589(19) Uani 1 1 d .
C12 C 0.2528(8) 1.0949(5) 0.2754(4) 0.063(2) Uani 1 1 d .
C13 C 0.3820(7) 0.9584(4) 0.2550(3) 0.0469(16) Uani 1 1 d .
O1 O 0.0372(5) 0.8910(3) 0.4609(3) 0.0778(16) Uani 1 1 d .
O2 O -0.2084(5) 0.8576(3) 0.2193(3) 0.0775(15) Uani 1 1 d .
O3 O 0.1087(6) 0.6763(3) 0.3405(3) 0.0834(17) Uani 1 1 d .
O4 O 0.3572(6) 0.8921(3) 0.0720(3) 0.0879(17) Uani 1 1 d .
O5 O -0.0307(5) 0.9893(3) 0.1158(3) 0.0647(13) Uani 1 1 d .
O6 O 0.0846(6) 0.7241(3) 0.1518(3) 0.0789(16) Uani 1 1 d .
O7 O 0.6973(5) 0.8884(3) 0.3748(3) 0.0828(16) Uani 1 1 d .
O8 O 0.4040(5) 0.6998(3) 0.2708(3) 0.0744(15) Uani 1 1 d .
O9 O 0.3686(6) 0.8173(3) 0.4850(3) 0.0840(17) Uani 1 1 d .
O10 O -0.0903(5) 1.0345(3) 0.2872(3) 0.0664(13) Uani 1 1 d .
O11 O 0.3301(6) 1.0229(3) 0.4671(3) 0.0871(17) Uani 1 1 d .
O12 O 0.2740(7) 1.1618(3) 0.2611(4) 0.102(2) Uani 1 1 d .
O13 O 0.4803(4) 0.9945(2) 0.2355(2) 0.0473(11) Uani 1 1 d .
O14 O 0.3470(5) 1.1012(3) 0.0118(3) 0.0675(13) Uani 1 1 d .
C14 C 0.3514(10) 1.1811(5) -0.0145(6) 0.105(3) Uani 1 1 d U
H14A H 0.3589 1.1802 -0.0676 0.126 Uiso 1 1 calc R
H14B H 0.4379 1.2090 0.0162 0.126 Uiso 1 1 calc R
C15 C 0.2237(11) 1.2244(6) -0.0099(6) 0.119(3) Uani 1 1 d U
H15A H 0.1555 1.2282 -0.0603 0.143 Uiso 1 1 calc R
H15B H 0.2489 1.2797 0.0094 0.143 Uiso 1 1 calc R
C16 C 0.1584(10) 1.1789(6) 0.0422(6) 0.117(3) Uani 1 1 d U
H16A H 0.0537 1.1712 0.0200 0.140 Uiso 1 1 calc R
H16B H 0.1716 1.2080 0.0907 0.140 Uiso 1 1 calc R
C17 C 0.2361(9) 1.0970(6) 0.0546(5) 0.100(3) Uani 1 1 d U
H17A H 0.2809 1.0881 0.1089 0.120 Uiso 1 1 calc R
H17B H 0.1675 1.0525 0.0357 0.120 Uiso 1 1 calc R

loop_
_atom_site_aniso_label
_atom_site_aniso_U_11
_atom_site_aniso_U_22
_atom_site_aniso_U_33
_atom_site_aniso_U_23
_atom_site_aniso_U_13
_atom_site_aniso_U_12
Cs1 0.0397(2) 0.0706(3) 0.0510(3) -0.0051(2) 0.01243(19) -0.0016(2)
Cs2 0.0829(4) 0.0777(4) 0.0477(3) -0.0053(2) 0.0227(2) -0.0159(3)
Fe1 0.0390(5) 0.0418(5) 0.0510(6) 0.0022(4) 0.0155(4) -0.0011(4)
Fe2 0.0361(5) 0.0497(6) 0.0375(5) -0.0062(4) 0.0096(4) 0.0017(4)
Fe3 0.0345(5) 0.0431(5) 0.0429(5) 0.0022(4) 0.0060(4) 0.0065(4)
Fe4 0.0394(5) 0.0350(5) 0.0431(5) -0.0005(4) 0.0152(4) 0.0026(4)
C1 0.041(4) 0.054(4) 0.062(5) 0.002(4) 0.012(4) -0.005(3)
C2 0.056(4) 0.048(4) 0.065(5) -0.004(4) 0.019(4) -0.003(3)
C3 0.054(4) 0.066(5) 0.073(5) -0.001(4) 0.023(4) 0.005(4)
C4 0.047(4) 0.065(5) 0.047(4) -0.015(4) 0.011(3) 0.003(3)
C5 0.047(4) 0.050(4) 0.055(4) -0.003(3) 0.021(3) -0.010(3)
C6 0.051(4) 0.059(5) 0.054(4) 0.004(4) 0.007(3) 0.012(4)
C7 0.040(4) 0.056(4) 0.056(4) 0.004(3) 0.010(3) 0.009(3)
C8 0.054(4) 0.068(5) 0.056(5) -0.006(4) 0.018(3) -0.005(4)
C9 0.060(5) 0.056(5) 0.057(5) -0.003(4) 0.018(4) 0.020(3)
C10 0.044(4) 0.045(4) 0.052(4) -0.005(3) 0.013(3) 0.002(3)
C11 0.055(4) 0.065(5) 0.057(5) -0.004(4) 0.015(4) -0.003(4)
C12 0.065(5) 0.051(5) 0.080(6) -0.001(4) 0.030(4) 0.000(4)
C13 0.043(4) 0.049(4) 0.047(4) -0.003(3) 0.008(3) 0.007(3)
O1 0.067(3) 0.109(4) 0.064(4) -0.010(3) 0.029(3) -0.005(3)
O2 0.051(3) 0.091(4) 0.083(4) -0.005(3) 0.002(3) 0.000(3)
O3 0.092(4) 0.044(3) 0.123(5) 0.016(3) 0.043(3) 0.005(3)
O4 0.092(4) 0.112(4) 0.077(4) -0.016(3) 0.054(3) 0.004(3)
O5 0.049(3) 0.071(3) 0.069(3) 0.004(3) 0.006(2) 0.014(2)
O6 0.096(4) 0.046(3) 0.084(4) -0.017(3) 0.002(3) -0.004(3)
O7 0.039(3) 0.106(4) 0.096(4) 0.008(3) 0.004(3) 0.001(3)
O8 0.084(4) 0.054(3) 0.085(4) -0.016(3) 0.022(3) 0.010(3)
O9 0.085(4) 0.123(5) 0.047(3) 0.017(3) 0.023(3) 0.031(3)
O10 0.048(3) 0.058(3) 0.095(4) 0.005(3) 0.021(3) 0.013(2)
O11 0.104(4) 0.100(4) 0.053(4) -0.018(3) 0.011(3) -0.003(3)
O12 0.123(5) 0.047(3) 0.152(6) 0.011(4) 0.063(4) -0.002(3)
O13 0.036(2) 0.056(3) 0.052(3) 0.002(2) 0.016(2) -0.007(2)
O14 0.065(3) 0.065(3) 0.076(4) 0.004(3) 0.024(3) 0.015(3)
C14 0.109(7) 0.076(6) 0.142(7) 0.007(5) 0.054(6) 0.011(5)
C15 0.123(6) 0.099(6) 0.142(7) 0.006(5) 0.044(5) 0.021(5)
C16 0.109(6) 0.136(7) 0.125(6) 0.009(5) 0.064(5) 0.046(5)
C17 0.098(6) 0.130(7) 0.090(6) 0.021(5) 0.055(5) 0.021(5)

loop_
_atom_type_symbol
_atom_type_description
_atom_type_scat_dispersion_real
_atom_type_scat_dispersion_imag
_atom_type_scat_source
C C 0.0033 0.0016 'International Tables Vol C Tables 4.2.6.8 and 6.1.1.4'
H H 0.0000 0.0000 'International Tables Vol C Tables 4.2.6.8 and 6.1.1.4'
O O 0.0106 0.0060 'International Tables Vol C Tables 4.2.6.8 and 6.1.1.4'
Fe Fe 0.3463 0.8444 'International Tables Vol C Tables 4.2.6.8 and 6.1.1.4'
Cs Cs -0.3680 2.1192 'International Tables Vol C Tables 4.2.6.8 and 6.1.1.4'

loop_
_geom_angle_atom_site_label_1
_geom_angle_atom_site_label_2
_geom_angle_atom_site_label_3
_geom_angle
_geom_angle_site_symmetry_1
_geom_angle_site_symmetry_3
O13 Cs1 O5 128.23(12) . 1_655
O13 Cs1 O14 87.37(11) . .
O5 Cs1 O14 143.83(12) 1_655 .
O13 Cs1 O14 118.00(12) . 3_675
O5 Cs1 O14 69.38(12) 1_655 3_675
O14 Cs1 O14 89.58(11) . 3_675
O13 Cs1 O3 115.97(12) . 2_655
O5 Cs1 O3 62.10(12) 1_655 2_655
O14 Cs1 O3 111.93(13) . 2_655
O14 Cs1 O3 122.28(13) 3_675 2_655
O13 Cs1 O10 75.02(11) . 1_655
O5 Cs1 O10 61.03(11) 1_655 1_655
O14 Cs1 O10 149.70(11) . 1_655
O14 Cs1 O10 120.38(11) 3_675 1_655
O3 Cs1 O10 57.80(13) 2_655 1_655
O13 Cs1 O8 65.00(11) . 2_655
O5 Cs1 O8 116.82(12) 1_655 2_655
O14 Cs1 O8 81.22(12) . 2_655
O14 Cs1 O8 170.27(12) 3_675 2_655
O3 Cs1 O8 59.43(12) 2_655 2_655
O10 Cs1 O8 69.09(11) 1_655 2_655
O13 Cs1 O4 60.69(11) . .
O5 Cs1 O4 123.12(12) 1_655 .
O14 Cs1 O4 64.62(13) . .
O14 Cs1 O4 62.45(12) 3_675 .
O3 Cs1 O4 174.71(12) 2_655 .
O10 Cs1 O4 122.91(12) 1_655 .
O8 Cs1 O4 115.48(11) 2_655 .
O13 Cs1 O2 69.27(11) . 1_655
O5 Cs1 O2 63.77(12) 1_655 1_655
O14 Cs1 O2 140.23(12) . 1_655
O14 Cs1 O2 75.00(12) 3_675 1_655
O3 Cs1 O2 107.24(13) 2_655 1_655
O10 Cs1 O2 55.00(11) 1_655 1_655
O8 Cs1 O2 114.21(12) 2_655 1_655
O4 Cs1 O2 75.80(12) . 1_655
O13 Cs1 O4 149.28(11) . 3_675
O5 Cs1 O4 82.11(12) 1_655 3_675
O14 Cs1 O4 61.97(12) . 3_675
O14 Cs1 O4 63.57(12) 3_675 3_675
O3 Cs1 O4 80.15(14) 2_655 3_675
O10 Cs1 O4 132.95(12) 1_655 3_675
O8 Cs1 O4 108.81(12) 2_655 3_675
O4 Cs1 O4 100.97(11) . 3_675
O2 Cs1 O4 133.60(12) 1_655 3_675
O13 Cs1 C17 66.78(14) . .
O5 Cs1 C17 164.26(15) 1_655 .
O14 Cs1 C17 20.64(14) . .
O14 Cs1 C17 100.29(17) 3_675 .
O3 Cs1 C17 118.60(17) 2_655 .
O10 Cs1 C17 133.93(15) 1_655 .
O8 Cs1 C17 71.96(16) 2_655 .
O4 Cs1 C17 56.71(16) . .
O2 Cs1 C17 126.43(15) 1_655 .
O4 Cs1 C17 82.60(15) 3_675 .
O13 Cs1 Cs1 107.47(8) . 3_675
O5 Cs1 Cs1 108.46(9) 1_655 3_675
O14 Cs1 Cs1 45.06(8) . 3_675
O14 Cs1 Cs1 44.51(8) 3_675 3_675
O3 Cs1 Cs1 129.78(10) 2_655 3_675
O10 Cs1 Cs1 164.43(7) 1_655 3_675
O8 Cs1 Cs1 126.20(8) 2_655 3_675
O4 Cs1 Cs1 51.10(9) . 3_675
O2 Cs1 Cs1 110.83(8) 1_655 3_675
O4 Cs1 Cs1 49.87(9) 3_675 3_675
C17 Cs1 Cs1 58.02(13) . 3_675
O9 Cs2 O10 145.62(13) 3_676 1_655
O9 Cs2 O13 136.02(12) 3_676 .
O10 Cs2 O13 78.20(11) 1_655 .
O9 Cs2 O8 109.25(14) 3_676 2_655
O10 Cs2 O8 77.40(12) 1_655 2_655
O13 Cs2 O8 67.73(11) . 2_655
O9 Cs2 O7 122.66(14) 3_676 .
O10 Cs2 O7 71.03(12) 1_655 .
O13 Cs2 O7 61.98(11) . .
O8 Cs2 O7 124.51(13) 2_655 .
O9 Cs2 O6 91.60(14) 3_676 2_655
O10 Cs2 O6 61.57(12) 1_655 2_655
O13 Cs2 O6 119.04(11) . 2_655
O8 Cs2 O6 60.51(12) 2_655 2_655
O7 Cs2 O6 129.90(12) . 2_655
O9 Cs2 O11 63.59(13) 3_676 3_676
O10 Cs2 O11 117.09(12) 1_655 3_676
O13 Cs2 O11 106.45(12) . 3_676
O8 Cs2 O11 163.73(13) 2_655 3_676
O7 Cs2 O11 59.24(13) . 3_676
O6 Cs2 O11 131.57(13) 2_655 3_676
O9 Cs2 O1 60.18(13) 3_676 3_676
O10 Cs2 O1 88.98(12) 1_655 3_676
O13 Cs2 O1 156.18(12) . 3_676
O8 Cs2 O1 129.23(13) 2_655 3_676
O7 Cs2 O1 94.98(13) . 3_676
O6 Cs2 O1 69.91(12) 2_655 3_676
O11 Cs2 O1 61.69(13) 3_676 3_676
O9 Cs2 C7 118.24(15) 3_676 .
O10 Cs2 C7 84.44(13) 1_655 .
O13 Cs2 C7 50.05(13) . .
O8 Cs2 C7 117.51(14) 2_655 .
O7 Cs2 C7 19.04(11) . .
O6 Cs2 C7 145.89(14) 2_655 .
O11 Cs2 C7 60.14(14) 3_676 .
O1 Cs2 C7 109.28(14) 3_676 .
O9 Cs2 C13 121.29(14) 3_676 .
O10 Cs2 C13 92.92(13) 1_655 .
O13 Cs2 C13 17.77(11) . .
O8 Cs2 C13 80.44(13) 2_655 .
O7 Cs2 C13 57.56(12) . .
O6 Cs2 C13 136.23(13) 2_655 .
O11 Cs2 C13 90.97(13) 3_676 .
O1 Cs2 C13 149.74(13) 3_676 .
C7 Cs2 C13 41.13(14) . .
O9 Cs2 C9 12.72(13) 3_676 3_676
O10 Cs2 C9 143.99(13) 1_655 3_676
O13 Cs2 C9 135.64(12) . 3_676
O8 Cs2 C9 121.85(14) 2_655 3_676
O7 Cs2 C9 110.23(14) . 3_676
O6 Cs2 C9 99.43(14) 2_655 3_676
O11 Cs2 C9 51.02(13) 3_676 3_676
O1 Cs2 C9 55.06(13) 3_676 3_676
C7 Cs2 C9 107.55(15) . 3_676
C13 Cs2 C9 118.73(14) . 3_676
O9 Cs2 Cs1 156.18(10) 3_676 .
O10 Cs2 Cs1 46.77(9) 1_655 .
O13 Cs2 Cs1 39.21(7) . .
O8 Cs2 Cs1 47.58(9) 2_655 .
O7 Cs2 Cs1 78.04(9) . .
O6 Cs2 Cs1 81.09(9) 2_655 .
O11 Cs2 Cs1 136.59(9) 3_676 .
O1 Cs2 Cs1 135.33(8) 3_676 .
C7 Cs2 Cs1 77.04(10) . .
C13 Cs2 Cs1 56.96(10) . .
C9 Cs2 Cs1 167.45(10) 3_676 .
C1 Fe1 C3 95.3(3) . .
C1 Fe1 C2 98.1(3) . .
C3 Fe1 C2 96.2(3) . .
C1 Fe1 Fe4 93.0(2) . .
C3 Fe1 Fe4 151.5(2) . .
C2 Fe1 Fe4 109.6(2) . .
C1 Fe1 Fe3 106.9(2) . .
C3 Fe1 Fe3 92.5(2) . .
C2 Fe1 Fe3 152.6(2) . .
Fe4 Fe1 Fe3 59.00(3) . .
C1 Fe1 Fe2 151.7(2) . .
C3 Fe1 Fe2 108.4(2) . .
C2 Fe1 Fe2 94.6(2) . .
Fe4 Fe1 Fe2 58.84(3) . .
Fe3 Fe1 Fe2 58.02(3) . .
C4 Fe2 C5 96.0(3) . .
C4 Fe2 C6 95.3(3) . .
C5 Fe2 C6 101.6(3) . .
C4 Fe2 C13 85.3(3) . .
C5 Fe2 C13 107.9(3) . .
C6 Fe2 C13 150.3(3) . .
C4 Fe2 Fe3 114.6(2) . .
C5 Fe2 Fe3 138.5(2) . .
C6 Fe2 Fe3 102.6(2) . .
C13 Fe2 Fe3 51.60(18) . .
C4 Fe2 Fe4 128.8(2) . .
C5 Fe2 Fe4 78.8(2) . .
C6 Fe2 Fe4 135.7(2) . .
C13 Fe2 Fe4 50.17(17) . .
Fe3 Fe2 Fe4 60.35(3) . .
C4 Fe2 Fe1 168.1(2) . .
C5 Fe2 Fe1 93.6(2) . .
C6 Fe2 Fe1 75.9(2) . .
C13 Fe2 Fe1 98.29(18) . .
Fe3 Fe2 Fe1 60.82(3) . .
Fe4 Fe2 Fe1 60.02(3) . .
C8 Fe3 C7 95.2(3) . .
C8 Fe3 C9 100.9(3) . .
C7 Fe3 C9 95.3(3) . .
C8 Fe3 C13 113.2(3) . .
C7 Fe3 C13 84.7(3) . .
C9 Fe3 C13 145.8(3) . .
C8 Fe3 Fe2 79.6(2) . .
C7 Fe3 Fe2 126.8(2) . .
C9 Fe3 Fe2 137.8(2) . .
C13 Fe3 Fe2 51.62(17) . .
C8 Fe3 Fe4 138.2(2) . .
C7 Fe3 Fe4 117.0(2) . .
C9 Fe3 Fe4 101.7(2) . .
C13 Fe3 Fe4 50.14(17) . .
Fe2 Fe3 Fe4 60.26(3) . .
C8 Fe3 Fe1 92.0(2) . .
C7 Fe3 Fe1 170.2(2) . .
C9 Fe3 Fe1 76.7(2) . .
C13 Fe3 Fe1 98.57(17) . .
Fe2 Fe3 Fe1 61.15(3) . .
Fe4 Fe3 Fe1 60.10(3) . .
C11 Fe4 C12 96.1(3) . .
C11 Fe4 C10 100.5(3) . .
C12 Fe4 C10 93.6(3) . .
C11 Fe4 C13 109.9(3) . .
C12 Fe4 C13 86.7(3) . .
C10 Fe4 C13 149.3(3) . .
C11 Fe4 Fe2 141.2(2) . .
C12 Fe4 Fe2 113.8(2) . .
C10 Fe4 Fe2 101.59(19) . .
C13 Fe4 Fe2 51.44(18) . .
C11 Fe4 Fe3 82.3(2) . .
C12 Fe4 Fe3 133.0(2) . .
C10 Fe4 Fe3 133.0(2) . .
C13 Fe4 Fe3 51.37(18) . .
Fe2 Fe4 Fe3 59.39(3) . .
C11 Fe4 Fe1 96.5(2) . .
C12 Fe4 Fe1 162.5(2) . .
C10 Fe4 Fe1 72.27(19) . .
C13 Fe4 Fe1 100.20(18) . .
Fe2 Fe4 Fe1 61.15(3) . .
Fe3 Fe4 Fe1 60.90(3) . .
O1 C1 Fe1 178.1(6) . .
O2 C2 Fe1 178.8(6) . .
O3 C3 Fe1 177.4(7) . .
O4 C4 Fe2 176.8(6) . .
O5 C5 Fe2 172.7(6) . .
O6 C6 Fe2 171.6(6) . .
O7 C7 Fe3 179.3(7) . .
O7 C7 Cs2 65.6(4) . .
Fe3 C7 Cs2 114.1(3) . .
O8 C8 Fe3 172.0(6) . .
O9 C9 Fe3 172.8(6) . .
O9 C9 Cs2 35.5(4) . 3_676
Fe3 C9 Cs2 147.1(3) . 3_676
O10 C10 Fe4 171.0(5) . .
O11 C11 Fe4 175.6(7) . .
O12 C12 Fe4 176.7(7) . .
O13 C13 Fe4 134.0(5) . .
O13 C13 Fe3 133.1(4) . .
Fe4 C13 Fe3 78.5(2) . .
O13 C13 Fe2 133.2(5) . .
Fe4 C13 Fe2 78.4(2) . .
Fe3 C13 Fe2 76.8(2) . .
O13 C13 Cs2 52.3(3) . .
Fe4 C13 Cs2 97.2(2) . .
Fe3 C13 Cs2 99.2(2) . .
Fe2 C13 Cs2 174.4(3) . .
C1 O1 Cs2 120.9(4) . 3_676
C2 O2 Cs1 122.0(5) . 1_455
C3 O3 Cs1 137.9(5) . 2_645
C4 O4 Cs1 110.4(5) . .
C4 O4 Cs1 149.2(5) . 3_675
Cs1 O4 Cs1 79.03(11) . 3_675
C5 O5 Cs1 139.0(5) . 1_455
C6 O6 Cs2 117.7(5) . 2_645
C7 O7 Cs2 95.3(4) . .
C8 O8 Cs2 139.7(5) . 2_645
C8 O8 Cs1 120.6(5) . 2_645
Cs2 O8 Cs1 90.30(12) 2_645 2_645
C9 O9 Cs2 131.8(5) . 3_676
C10 O10 Cs2 143.9(5) . 1_455
C10 O10 Cs1 123.6(4) . 1_455
Cs2 O10 Cs1 91.95(11) 1_455 1_455
C11 O11 Cs2 131.6(5) . 3_676
C13 O13 Cs1 150.3(4) . .
C13 O13 Cs2 109.9(4) . .
Cs1 O13 Cs2 99.65(11) . .
C14 O14 C17 108.2(6) . .
C14 O14 Cs1 115.3(5) . .
C17 O14 Cs1 109.0(4) . .
C14 O14 Cs1 113.4(5) . 3_675
C17 O14 Cs1 119.7(5) . 3_675
Cs1 O14 Cs1 90.42(11) . 3_675
O14 C14 C15 110.5(8) . .
O14 C14 H14A 109.6 . .
C15 C14 H14A 109.6 . .
O14 C14 H14B 109.6 . .
C15 C14 H14B 109.6 . .
H14A C14 H14B 108.1 . .
C14 C15 C16 106.6(8) . .
C14 C15 H15A 110.4 . .
C16 C15 H15A 110.4 . .
C14 C15 H15B 110.4 . .
C16 C15 H15B 110.4 . .
H15A C15 H15B 108.6 . .
C15 C16 C17 106.4(7) . .
C15 C16 H16A 110.5 . .
C17 C16 H16A 110.5 . .
C15 C16 H16B 110.5 . .
C17 C16 H16B 110.5 . .
H16A C16 H16B 108.6 . .
O14 C17 C16 105.4(7) . .
O14 C17 Cs1 50.4(3) . .
C16 C17 Cs1 133.3(6) . .
O14 C17 H17A 110.7 . .
C16 C17 H17A 110.7 . .
Cs1 C17 H17A 61.7 . .
O14 C17 H17B 110.7 . .
C16 C17 H17B 110.7 . .
Cs1 C17 H17B 115.3 . .
H17A C17 H17B 108.8 . .

loop_
_geom_bond_atom_site_label_1
_geom_bond_atom_site_label_2
_geom_bond_distance
_geom_bond_site_symmetry_2
Cs1 O13 3.022(4) .
Cs1 O5 3.108(4) 1_655
Cs1 O14 3.142(5) .
Cs1 O14 3.172(5) 3_675
Cs1 O3 3.213(5) 2_655
Cs1 O10 3.437(5) 1_655
Cs1 O8 3.480(5) 2_655
Cs1 O4 3.490(5) .
Cs1 O2 3.505(5) 1_655
Cs1 O4 3.552(5) 3_675
Cs1 C17 3.856(8) .
Cs1 Cs1 4.4809(8) 3_675
Cs2 O9 3.038(5) 3_676
Cs2 O10 3.111(4) 1_655
Cs2 O13 3.146(4) .
Cs2 O8 3.161(5) 2_655
Cs2 O7 3.232(5) .
Cs2 O6 3.257(5) 2_655
Cs2 O11 3.329(5) 3_676
Cs2 O1 3.414(5) 3_676
Cs2 C7 3.533(6) .
Cs2 C13 3.737(6) .
Cs2 C9 3.902(7) 3_676
Fe1 C1 1.759(8) .
Fe1 C3 1.772(8) .
Fe1 C2 1.774(7) .
Fe1 Fe4 2.5890(12) .
Fe1 Fe3 2.6096(11) .
Fe1 Fe2 2.6180(12) .
Fe2 C4 1.748(7) .
Fe2 C5 1.750(7) .
Fe2 C6 1.761(8) .
Fe2 C13 2.042(6) .
Fe2 Fe3 2.5353(12) .
Fe2 Fe4 2.5577(11) .
Fe3 C8 1.730(8) .
Fe3 C7 1.745(6) .
Fe3 C9 1.758(8) .
Fe3 C13 2.041(6) .
Fe3 Fe4 2.5601(11) .
Fe4 C11 1.742(7) .
Fe4 C12 1.763(8) .
Fe4 C10 1.767(6) .
Fe4 C13 2.005(6) .
C1 O1 1.149(7) .
C2 O2 1.146(7) .
C3 O3 1.137(7) .
C4 O4 1.156(7) .
C5 O5 1.153(7) .
C6 O6 1.167(7) .
C7 O7 1.158(6) .
C8 O8 1.178(7) .
C9 O9 1.153(7) .
C9 Cs2 3.902(7) 3_676
C10 O10 1.160(6) .
C11 O11 1.165(7) .
C12 O12 1.144(7) .
C13 O13 1.213(6) .
O1 Cs2 3.414(5) 3_676
O2 Cs1 3.505(5) 1_455
O3 Cs1 3.213(5) 2_645
O4 Cs1 3.552(5) 3_675
O5 Cs1 3.108(4) 1_455
O6 Cs2 3.257(5) 2_645
O8 Cs2 3.161(5) 2_645
O8 Cs1 3.480(5) 2_645
O9 Cs2 3.038(5) 3_676
O10 Cs2 3.111(4) 1_455
O10 Cs1 3.437(5) 1_455
O11 Cs2 3.329(5) 3_676
O14 C14 1.384(8) .
O14 C17 1.437(8) .
O14 Cs1 3.172(5) 3_675
C14 C15 1.406(10) .
C14 H14A 0.9700 .
C14 H14B 0.9700 .
C15 C16 1.440(11) .
C15 H15A 0.9700 .
C15 H15B 0.9700 .
C16 C17 1.504(10) .
C16 H16A 0.9700 .
C16 H16B 0.9700 .
C17 H17A 0.9700 .
C17 H17B 0.9700 .

loop_
_geom_torsion_atom_site_label_1
_geom_torsion_atom_site_label_2
_geom_torsion_atom_site_label_3
_geom_torsion_atom_site_label_4
_geom_torsion
_geom_torsion_site_symmetry_1
_geom_torsion_site_symmetry_4
O13 Cs1 Cs2 O9 -92.4(3) . 3_676
O5 Cs1 Cs2 O9 132.1(3) 1_655 3_676
O14 Cs1 Cs2 O9 -33.0(3) . 3_676
O14 Cs1 Cs2 O9 -156.7(3) 3_675 3_676
O3 Cs1 Cs2 O9 75.4(3) 2_655 3_676
O10 Cs1 Cs2 O9 132.5(3) 1_655 3_676
O8 Cs1 Cs2 O9 15.5(3) 2_655 3_676
O4 Cs1 Cs2 O9 -100.0(3) . 3_676
O2 Cs1 Cs2 O9 -170.9(3) 1_655 3_676
O4 Cs1 Cs2 O9 36.7(3) 3_675 3_676
C17 Cs1 Cs2 O9 -43.4(3) . 3_676
Cs1 Cs1 Cs2 O9 -69.6(3) 3_675 3_676
O13 Cs1 Cs2 O10 135.10(16) . 1_655
O5 Cs1 Cs2 O10 -0.39(14) 1_655 1_655
O14 Cs1 Cs2 O10 -165.45(15) . 1_655
O14 Cs1 Cs2 O10 70.76(18) 3_675 1_655
O3 Cs1 Cs2 O10 -57.05(15) 2_655 1_655
O8 Cs1 Cs2 O10 -116.96(16) 2_655 1_655
O4 Cs1 Cs2 O10 127.55(14) . 1_655
O2 Cs1 Cs2 O10 56.65(14) 1_655 1_655
O4 Cs1 Cs2 O10 -95.8(2) 3_675 1_655
C17 Cs1 Cs2 O10 -175.88(18) . 1_655
Cs1 Cs1 Cs2 O10 157.90(11) 3_675 1_655
O5 Cs1 Cs2 O13 -135.48(15) 1_655 .
O14 Cs1 Cs2 O13 59.45(15) . .
O14 Cs1 Cs2 O13 -64.34(19) 3_675 .
O3 Cs1 Cs2 O13 167.86(15) 2_655 .
O10 Cs1 Cs2 O13 -135.10(16) 1_655 .
O8 Cs1 Cs2 O13 107.94(16) 2_655 .
O4 Cs1 Cs2 O13 -7.55(15) . .
O2 Cs1 Cs2 O13 -78.45(14) 1_655 .
O4 Cs1 Cs2 O13 129.2(2) 3_675 .
C17 Cs1 Cs2 O13 49.03(18) . .
Cs1 Cs1 Cs2 O13 22.81(12) 3_675 .
O13 Cs1 Cs2 O8 -107.94(16) . 2_655
O5 Cs1 Cs2 O8 116.58(15) 1_655 2_655
O14 Cs1 Cs2 O8 -48.49(15) . 2_655
O14 Cs1 Cs2 O8 -172.28(19) 3_675 2_655
O3 Cs1 Cs2 O8 59.91(15) 2_655 2_655
O10 Cs1 Cs2 O8 116.96(16) 1_655 2_655
O4 Cs1 Cs2 O8 -115.49(15) . 2_655
O2 Cs1 Cs2 O8 173.61(14) 1_655 2_655
O4 Cs1 Cs2 O8 21.2(2) 3_675 2_655
C17 Cs1 Cs2 O8 -58.91(18) . 2_655
Cs1 Cs1 Cs2 O8 -85.14(12) 3_675 2_655
O13 Cs1 Cs2 O7 59.99(14) . .
O5 Cs1 Cs2 O7 -75.49(12) 1_655 .
O14 Cs1 Cs2 O7 119.44(13) . .
O14 Cs1 Cs2 O7 -4.35(17) 3_675 .
O3 Cs1 Cs2 O7 -132.15(13) 2_655 .
O10 Cs1 Cs2 O7 -75.10(14) 1_655 .
O8 Cs1 Cs2 O7 167.93(14) 2_655 .
O4 Cs1 Cs2 O7 52.44(12) . .
O2 Cs1 Cs2 O7 -18.46(12) 1_655 .
O4 Cs1 Cs2 O7 -170.86(18) 3_675 .
C17 Cs1 Cs2 O7 109.02(16) . .
Cs1 Cs1 Cs2 O7 82.80(9) 3_675 .
O13 Cs1 Cs2 O6 -165.83(14) . 2_655
O5 Cs1 Cs2 O6 58.69(12) 1_655 2_655
O14 Cs1 Cs2 O6 -106.38(13) . 2_655
O14 Cs1 Cs2 O6 129.83(17) 3_675 2_655
O3 Cs1 Cs2 O6 2.02(13) 2_655 2_655
O10 Cs1 Cs2 O6 59.07(14) 1_655 2_655
O8 Cs1 Cs2 O6 -57.89(15) 2_655 2_655
O4 Cs1 Cs2 O6 -173.38(13) . 2_655
O2 Cs1 Cs2 O6 115.72(12) 1_655 2_655
O4 Cs1 Cs2 O6 -36.68(19) 3_675 2_655
C17 Cs1 Cs2 O6 -116.80(16) . 2_655
Cs1 Cs1 Cs2 O6 -143.02(10) 3_675 2_655
O13 Cs1 Cs2 O11 49.92(18) . 3_676
O5 Cs1 Cs2 O11 -85.56(16) 1_655 3_676
O14 Cs1 Cs2 O11 109.37(17) . 3_676
O14 Cs1 Cs2 O11 -14.4(2) 3_675 3_676
O3 Cs1 Cs2 O11 -142.22(17) 2_655 3_676
O10 Cs1 Cs2 O11 -85.17(17) 1_655 3_676
O8 Cs1 Cs2 O11 157.87(18) 2_655 3_676
O4 Cs1 Cs2 O11 42.38(16) . 3_676
O2 Cs1 Cs2 O11 -28.53(16) 1_655 3_676
O4 Cs1 Cs2 O11 179.1(2) 3_675 3_676
C17 Cs1 Cs2 O11 98.95(19) . 3_676
Cs1 Cs1 Cs2 O11 72.73(14) 3_675 3_676
O13 Cs1 Cs2 O1 144.95(17) . 3_676
O5 Cs1 Cs2 O1 9.47(15) 1_655 3_676
O14 Cs1 Cs2 O1 -155.60(16) . 3_676
O14 Cs1 Cs2 O1 80.6(2) 3_675 3_676
O3 Cs1 Cs2 O1 -47.20(16) 2_655 3_676
O10 Cs1 Cs2 O1 9.85(17) 1_655 3_676
O8 Cs1 Cs2 O1 -107.11(18) 2_655 3_676
O4 Cs1 Cs2 O1 137.40(15) . 3_676
O2 Cs1 Cs2 O1 66.50(15) 1_655 3_676
O4 Cs1 Cs2 O1 -85.9(2) 3_675 3_676
C17 Cs1 Cs2 O1 -166.02(19) . 3_676
Cs1 Cs1 Cs2 O1 167.75(13) 3_675 3_676
O13 Cs1 Cs2 C7 40.52(15) . .
O5 Cs1 Cs2 C7 -94.96(13) 1_655 .
O14 Cs1 Cs2 C7 99.97(14) . .
O14 Cs1 Cs2 C7 -23.82(18) 3_675 .
O3 Cs1 Cs2 C7 -151.63(14) 2_655 .
O10 Cs1 Cs2 C7 -94.58(15) 1_655 .
O8 Cs1 Cs2 C7 148.46(16) 2_655 .
O4 Cs1 Cs2 C7 32.97(14) . .
O2 Cs1 Cs2 C7 -37.93(13) 1_655 .
O4 Cs1 Cs2 C7 169.67(19) 3_675 .
C17 Cs1 Cs2 C7 89.54(17) . .
Cs1 Cs1 Cs2 C7 63.32(11) 3_675 .
O13 Cs1 Cs2 C13 1.08(16) . .
O5 Cs1 Cs2 C13 -134.40(14) 1_655 .
O14 Cs1 Cs2 C13 60.53(14) . .
O14 Cs1 Cs2 C13 -63.26(18) 3_675 .
O3 Cs1 Cs2 C13 168.94(14) 2_655 .
O10 Cs1 Cs2 C13 -134.02(15) 1_655 .
O8 Cs1 Cs2 C13 109.02(16) 2_655 .
O4 Cs1 Cs2 C13 -6.47(14) . .
O2 Cs1 Cs2 C13 -77.37(13) 1_655 .
O4 Cs1 Cs2 C13 130.2(2) 3_675 .
C17 Cs1 Cs2 C13 50.11(17) . .
Cs1 Cs1 Cs2 C13 23.89(11) 3_675 .
O13 Cs1 Cs2 C9 -72.5(5) . 3_676
O5 Cs1 Cs2 C9 152.0(5) 1_655 3_676
O14 Cs1 Cs2 C9 -13.0(5) . 3_676
O14 Cs1 Cs2 C9 -136.8(5) 3_675 3_676
O3 Cs1 Cs2 C9 95.4(5) 2_655 3_676
O10 Cs1 Cs2 C9 152.4(5) 1_655 3_676
O8 Cs1 Cs2 C9 35.5(5) 2_655 3_676
O4 Cs1 Cs2 C9 -80.0(5) . 3_676
O2 Cs1 Cs2 C9 -150.9(5) 1_655 3_676
O4 Cs1 Cs2 C9 56.7(5) 3_675 3_676
C17 Cs1 Cs2 C9 -23.4(5) . 3_676
Cs1 Cs1 Cs2 C9 -49.7(5) 3_675 3_676
C1 Fe1 Fe2 C4 134.4(11) . .
C3 Fe1 Fe2 C4 -10.9(10) . .
C2 Fe1 Fe2 C4 -109.0(10) . .
Fe4 Fe1 Fe2 C4 140.8(10) . .
Fe3 Fe1 Fe2 C4 70.2(10) . .
C1 Fe1 Fe2 C5 -81.3(5) . .
C3 Fe1 Fe2 C5 133.4(3) . .
C2 Fe1 Fe2 C5 35.3(3) . .
Fe4 Fe1 Fe2 C5 -74.9(2) . .
Fe3 Fe1 Fe2 C5 -145.5(2) . .
C1 Fe1 Fe2 C6 177.7(5) . .
C3 Fe1 Fe2 C6 32.4(3) . .
C2 Fe1 Fe2 C6 -65.8(3) . .
Fe4 Fe1 Fe2 C6 -175.9(2) . .
Fe3 Fe1 Fe2 C6 113.5(2) . .
C1 Fe1 Fe2 C13 27.3(5) . .
C3 Fe1 Fe2 C13 -117.9(3) . .
C2 Fe1 Fe2 C13 143.9(3) . .
Fe4 Fe1 Fe2 C13 33.77(17) . .
Fe3 Fe1 Fe2 C13 -36.84(17) . .
C1 Fe1 Fe2 Fe3 64.2(4) . .
C3 Fe1 Fe2 Fe3 -81.1(2) . .
C2 Fe1 Fe2 Fe3 -179.2(2) . .
Fe4 Fe1 Fe2 Fe3 70.61(3) . .
C1 Fe1 Fe2 Fe4 -6.4(4) . .
C3 Fe1 Fe2 Fe4 -151.7(2) . .
C2 Fe1 Fe2 Fe4 110.1(2) . .
Fe3 Fe1 Fe2 Fe4 -70.61(3) . .
C4 Fe2 Fe3 C8 -69.6(3) . .
C5 Fe2 Fe3 C8 156.7(4) . .
C6 Fe2 Fe3 C8 32.4(3) . .
C13 Fe2 Fe3 C8 -131.1(3) . .
Fe4 Fe2 Fe3 C8 168.2(2) . .
Fe1 Fe2 Fe3 C8 98.1(2) . .
C4 Fe2 Fe3 C7 19.1(4) . .
C5 Fe2 Fe3 C7 -114.6(4) . .
C6 Fe2 Fe3 C7 121.1(3) . .
C13 Fe2 Fe3 C7 -42.4(3) . .
Fe4 Fe2 Fe3 C7 -103.1(3) . .
Fe1 Fe2 Fe3 C7 -173.1(3) . .
C4 Fe2 Fe3 C9 -164.3(4) . .
C5 Fe2 Fe3 C9 62.0(4) . .
C6 Fe2 Fe3 C9 -62.3(4) . .
C13 Fe2 Fe3 C9 134.2(4) . .
Fe4 Fe2 Fe3 C9 73.5(3) . .
Fe1 Fe2 Fe3 C9 3.4(3) . .
C4 Fe2 Fe3 C13 61.5(3) . .
C5 Fe2 Fe3 C13 -72.2(4) . .
C6 Fe2 Fe3 C13 163.5(3) . .
Fe4 Fe2 Fe3 C13 -60.7(2) . .
Fe1 Fe2 Fe3 C13 -130.8(2) . .
C4 Fe2 Fe3 Fe4 122.2(2) . .
C5 Fe2 Fe3 Fe4 -11.5(3) . .
C6 Fe2 Fe3 Fe4 -135.8(2) . .
C13 Fe2 Fe3 Fe4 60.7(2) . .
Fe1 Fe2 Fe3 Fe4 -70.07(3) . .
C4 Fe2 Fe3 Fe1 -167.7(2) . .
C5 Fe2 Fe3 Fe1 58.6(3) . .
C6 Fe2 Fe3 Fe1 -65.7(2) . .
C13 Fe2 Fe3 Fe1 130.8(2) . .
Fe4 Fe2 Fe3 Fe1 70.07(3) . .
C1 Fe1 Fe3 C8 129.6(3) . .
C3 Fe1 Fe3 C8 33.3(3) . .
C2 Fe1 Fe3 C8 -75.3(5) . .
Fe4 Fe1 Fe3 C8 -147.3(2) . .
Fe2 Fe1 Fe3 C8 -76.9(2) . .
C1 Fe1 Fe3 C7 -7.5(12) . .
C3 Fe1 Fe3 C7 -103.7(12) . .
C2 Fe1 Fe3 C7 147.7(13) . .
Fe4 Fe1 Fe3 C7 75.7(12) . .
Fe2 Fe1 Fe3 C7 146.0(12) . .
C1 Fe1 Fe3 C9 28.9(3) . .
C3 Fe1 Fe3 C9 -67.4(3) . .
C2 Fe1 Fe3 C9 -176.0(5) . .
Fe4 Fe1 Fe3 C9 112.0(2) . .
Fe2 Fe1 Fe3 C9 -177.6(2) . .
C1 Fe1 Fe3 C13 -116.6(3) . .
C3 Fe1 Fe3 C13 147.1(3) . .
C2 Fe1 Fe3 C13 38.5(5) . .
Fe4 Fe1 Fe3 C13 -33.44(17) . .
Fe2 Fe1 Fe3 C13 36.89(17) . .
C1 Fe1 Fe3 Fe2 -153.5(2) . .
C3 Fe1 Fe3 Fe2 110.3(2) . .
C2 Fe1 Fe3 Fe2 1.6(5) . .
Fe4 Fe1 Fe3 Fe2 -70.33(4) . .
C1 Fe1 Fe3 Fe4 -83.1(2) . .
C3 Fe1 Fe3 Fe4 -179.4(2) . .
C2 Fe1 Fe3 Fe4 72.0(5) . .
Fe2 Fe1 Fe3 Fe4 70.33(4) . .
C4 Fe2 Fe4 C11 -109.0(4) . .
C5 Fe2 Fe4 C11 162.3(4) . .
C6 Fe2 Fe4 C11 67.1(5) . .
C13 Fe2 Fe4 C11 -72.8(4) . .
Fe3 Fe2 Fe4 C11 -9.9(4) . .
Fe1 Fe2 Fe4 C11 61.4(4) . .
C4 Fe2 Fe4 C12 28.3(4) . .
C5 Fe2 Fe4 C12 -60.5(3) . .
C6 Fe2 Fe4 C12 -155.7(4) . .
C13 Fe2 Fe4 C12 64.4(3) . .
Fe3 Fe2 Fe4 C12 127.3(3) . .
Fe1 Fe2 Fe4 C12 -161.3(3) . .
C4 Fe2 Fe4 C10 127.5(3) . .
C5 Fe2 Fe4 C10 38.8(3) . .
C6 Fe2 Fe4 C10 -56.4(4) . .
C13 Fe2 Fe4 C10 163.6(3) . .
Fe3 Fe2 Fe4 C10 -133.5(2) . .
Fe1 Fe2 Fe4 C10 -62.1(2) . .
C4 Fe2 Fe4 C13 -36.1(3) . .
C5 Fe2 Fe4 C13 -124.9(3) . .
C6 Fe2 Fe4 C13 139.9(4) . .
Fe3 Fe2 Fe4 C13 62.9(2) . .
Fe1 Fe2 Fe4 C13 134.3(2) . .
C4 Fe2 Fe4 Fe3 -99.0(3) . .
C5 Fe2 Fe4 Fe3 172.2(2) . .
C6 Fe2 Fe4 Fe3 77.1(3) . .
C13 Fe2 Fe4 Fe3 -62.9(2) . .
Fe1 Fe2 Fe4 Fe3 71.38(4) . .
C4 Fe2 Fe4 Fe1 -170.4(3) . .
C5 Fe2 Fe4 Fe1 100.86(19) . .
C6 Fe2 Fe4 Fe1 5.7(3) . .
C13 Fe2 Fe4 Fe1 -134.3(2) . .
Fe3 Fe2 Fe4 Fe1 -71.38(3) . .
C8 Fe3 Fe4 C11 156.2(4) . .
C7 Fe3 Fe4 C11 -67.4(3) . .
C9 Fe3 Fe4 C11 34.8(3) . .
C13 Fe3 Fe4 C11 -123.3(3) . .
Fe2 Fe3 Fe4 C11 173.7(2) . .
Fe1 Fe3 Fe4 C11 101.9(2) . .
C8 Fe3 Fe4 C12 -112.7(5) . .
C7 Fe3 Fe4 C12 23.8(4) . .
C9 Fe3 Fe4 C12 126.0(4) . .
C13 Fe3 Fe4 C12 -32.1(4) . .
Fe2 Fe3 Fe4 C12 -95.1(3) . .
Fe1 Fe3 Fe4 C12 -166.9(3) . .
C8 Fe3 Fe4 C10 58.9(4) . .
C7 Fe3 Fe4 C10 -164.6(4) . .
C9 Fe3 Fe4 C10 -62.4(4) . .
C13 Fe3 Fe4 C10 139.5(4) . .
Fe2 Fe3 Fe4 C10 76.5(3) . .
Fe1 Fe3 Fe4 C10 4.7(3) . .
C8 Fe3 Fe4 C13 -80.5(4) . .
C7 Fe3 Fe4 C13 55.9(3) . .
C9 Fe3 Fe4 C13 158.1(3) . .
Fe2 Fe3 Fe4 C13 -63.0(2) . .
Fe1 Fe3 Fe4 C13 -134.8(2) . .
C8 Fe3 Fe4 Fe2 -17.6(3) . .
C7 Fe3 Fe4 Fe2 118.9(2) . .
C9 Fe3 Fe4 Fe2 -138.9(2) . .
C13 Fe3 Fe4 Fe2 63.0(2) . .
Fe1 Fe3 Fe4 Fe2 -71.80(4) . .
C8 Fe3 Fe4 Fe1 54.2(3) . .
C7 Fe3 Fe4 Fe1 -169.3(2) . .
C9 Fe3 Fe4 Fe1 -67.1(2) . .
C13 Fe3 Fe4 Fe1 134.8(2) . .
Fe2 Fe3 Fe4 Fe1 71.80(4) . .
C1 Fe1 Fe4 C11 30.6(3) . .
C3 Fe1 Fe4 C11 -76.2(5) . .
C2 Fe1 Fe4 C11 130.3(3) . .
Fe3 Fe1 Fe4 C11 -77.4(2) . .
Fe2 Fe1 Fe4 C11 -146.4(2) . .
C1 Fe1 Fe4 C12 -105.6(8) . .
C3 Fe1 Fe4 C12 147.7(9) . .
C2 Fe1 Fe4 C12 -5.9(8) . .
Fe3 Fe1 Fe4 C12 146.5(8) . .
Fe2 Fe1 Fe4 C12 77.5(8) . .
C1 Fe1 Fe4 C10 -68.4(3) . .
C3 Fe1 Fe4 C10 -175.2(5) . .
C2 Fe1 Fe4 C10 31.3(3) . .
Fe3 Fe1 Fe4 C10 -176.4(2) . .
Fe2 Fe1 Fe4 C10 114.6(2) . .
C1 Fe1 Fe4 C13 142.3(3) . .
C3 Fe1 Fe4 C13 35.5(5) . .
C2 Fe1 Fe4 C13 -118.1(3) . .
Fe3 Fe1 Fe4 C13 34.30(17) . .
Fe2 Fe1 Fe4 C13 -34.68(17) . .
C1 Fe1 Fe4 Fe2 176.9(2) . .
C3 Fe1 Fe4 Fe2 70.2(5) . .
C2 Fe1 Fe4 Fe2 -83.4(2) . .
Fe3 Fe1 Fe4 Fe2 68.98(3) . .
C1 Fe1 Fe4 Fe3 108.0(2) . .
C3 Fe1 Fe4 Fe3 1.2(5) . .
C2 Fe1 Fe4 Fe3 -152.4(2) . .
Fe2 Fe1 Fe4 Fe3 -68.98(3) . .
C3 Fe1 C1 O1 -6(18) . .
C2 Fe1 C1 O1 91(18) . .
Fe4 Fe1 C1 O1 -159(18) . .
Fe3 Fe1 C1 O1 -100(18) . .
Fe2 Fe1 C1 O1 -153(18) . .
C1 Fe1 C2 O2 84(31) . .
C3 Fe1 C2 O2 180(100) . .
Fe4 Fe1 C2 O2 -13(31) . .
Fe3 Fe1 C2 O2 -72(31) . .
Fe2 Fe1 C2 O2 -71(31) . .
C1 Fe1 C3 O3 5(15) . .
C2 Fe1 C3 O3 -94(15) . .
Fe4 Fe1 C3 O3 111(15) . .
Fe3 Fe1 C3 O3 112(15) . .
Fe2 Fe1 C3 O3 169(15) . .
C5 Fe2 C4 O4 31(11) . .
C6 Fe2 C4 O4 133(11) . .
C13 Fe2 C4 O4 -77(11) . .
Fe3 Fe2 C4 O4 -120(11) . .
Fe4 Fe2 C4 O4 -50(11) . .
Fe1 Fe2 C4 O4 175(10) . .
C4 Fe2 C5 O5 48(4) . .
C6 Fe2 C5 O5 -49(4) . .
C13 Fe2 C5 O5 135(4) . .
Fe3 Fe2 C5 O5 -173(4) . .
Fe4 Fe2 C5 O5 176(5) . .
Fe1 Fe2 C5 O5 -125(4) . .
C4 Fe2 C6 O6 -4(4) . .
C5 Fe2 C6 O6 93(4) . .
C13 Fe2 C6 O6 -94(4) . .
Fe3 Fe2 C6 O6 -121(4) . .
Fe4 Fe2 C6 O6 179(4) . .
Fe1 Fe2 C6 O6 -176(4) . .
C8 Fe3 C7 O7 91(63) . .
C9 Fe3 C7 O7 -167(100) . .
C13 Fe3 C7 O7 -22(63) . .
Fe2 Fe3 C7 O7 10(63) . .
Fe4 Fe3 C7 O7 -61(63) . .
Fe1 Fe3 C7 O7 -132(63) . .
C8 Fe3 C7 Cs2 156.0(3) . .
C9 Fe3 C7 Cs2 -102.6(3) . .
C13 Fe3 C7 Cs2 43.1(3) . .
Fe2 Fe3 C7 Cs2 75.1(3) . .
Fe4 Fe3 C7 Cs2 3.4(3) . .
Fe1 Fe3 C7 Cs2 -67.2(13) . .
O9 Cs2 C7 O7 -108.8(4) 3_676 .
O10 Cs2 C7 O7 44.0(4) 1_655 .
O13 Cs2 C7 O7 123.3(5) . .
O8 Cs2 C7 O7 116.7(4) 2_655 .
O6 Cs2 C7 O7 39.4(6) 2_655 .
O11 Cs2 C7 O7 -81.7(4) 3_676 .
O1 Cs2 C7 O7 -43.0(5) 3_676 .
C13 Cs2 C7 O7 144.9(5) . .
C9 Cs2 C7 O7 -101.2(4) 3_676 .
Cs1 Cs2 C7 O7 90.9(4) . .
O9 Cs2 C7 Fe3 71.9(3) 3_676 .
O10 Cs2 C7 Fe3 -135.3(3) 1_655 .
O13 Cs2 C7 Fe3 -56.1(3) . .
O8 Cs2 C7 Fe3 -62.6(3) 2_655 .
O7 Cs2 C7 Fe3 -179.3(7) . .
O6 Cs2 C7 Fe3 -139.9(2) 2_655 .
O11 Cs2 C7 Fe3 99.0(3) 3_676 .
O1 Cs2 C7 Fe3 137.7(3) 3_676 .
C13 Cs2 C7 Fe3 -34.4(2) . .
C9 Cs2 C7 Fe3 79.4(3) 3_676 .
Cs1 Cs2 C7 Fe3 -88.4(3) . .
C7 Fe3 C8 O8 55(4) . .
C9 Fe3 C8 O8 -42(4) . .
C13 Fe3 C8 O8 141(4) . .
Fe2 Fe3 C8 O8 -179(100) . .
Fe4 Fe3 C8 O8 -163(4) . .
Fe1 Fe3 C8 O8 -119(4) . .
C8 Fe3 C9 O9 76(5) . .
C7 Fe3 C9 O9 -20(5) . .
C13 Fe3 C9 O9 -109(5) . .
Fe2 Fe3 C9 O9 163(5) . .
Fe4 Fe3 C9 O9 -139(5) . .
Fe1 Fe3 C9 O9 166(5) . .
C8 Fe3 C9 Cs2 -178.0(5) . 3_676
C7 Fe3 C9 Cs2 85.6(6) . 3_676
C13 Fe3 C9 Cs2 -2.8(9) . 3_676
Fe2 Fe3 C9 Cs2 -91.6(6) . 3_676
Fe4 Fe3 C9 Cs2 -33.4(6) . 3_676
Fe1 Fe3 C9 Cs2 -88.5(5) . 3_676
C11 Fe4 C10 O10 86(4) . .
C12 Fe4 C10 O10 -11(4) . .
C13 Fe4 C10 O10 -101(4) . .
Fe2 Fe4 C10 O10 -126(4) . .
Fe3 Fe4 C10 O10 175(3) . .
Fe1 Fe4 C10 O10 179(100) . .
C12 Fe4 C11 O11 51(9) . .
C10 Fe4 C11 O11 -44(9) . .
C13 Fe4 C11 O11 139(9) . .
Fe2 Fe4 C11 O11 -168(8) . .
Fe3 Fe4 C11 O11 -177(9) . .
Fe1 Fe4 C11 O11 -117(9) . .
C11 Fe4 C12 O12 -25(12) . .
C10 Fe4 C12 O12 76(12) . .
C13 Fe4 C12 O12 -135(12) . .
Fe2 Fe4 C12 O12 -180(100) . .
Fe3 Fe4 C12 O12 -110(12) . .
Fe1 Fe4 C12 O12 111(12) . .
C11 Fe4 C13 O13 -78.8(7) . .
C12 Fe4 C13 O13 16.5(7) . .
C10 Fe4 C13 O13 108.0(7) . .
Fe2 Fe4 C13 O13 140.7(7) . .
Fe3 Fe4 C13 O13 -140.6(7) . .
Fe1 Fe4 C13 O13 -179.7(6) . .
C11 Fe4 C13 Fe3 61.8(3) . .
C12 Fe4 C13 Fe3 157.1(3) . .
C10 Fe4 C13 Fe3 -111.4(5) . .
Fe2 Fe4 C13 Fe3 -78.67(18) . .
Fe1 Fe4 C13 Fe3 -39.07(16) . .
C11 Fe4 C13 Fe2 140.4(3) . .
C12 Fe4 C13 Fe2 -124.2(3) . .
C10 Fe4 C13 Fe2 -32.7(6) . .
Fe3 Fe4 C13 Fe2 78.67(18) . .
Fe1 Fe4 C13 Fe2 39.60(17) . .
C11 Fe4 C13 Cs2 -36.2(3) . .
C12 Fe4 C13 Cs2 59.1(3) . .
C10 Fe4 C13 Cs2 150.6(4) . .
Fe2 Fe4 C13 Cs2 -176.6(3) . .
Fe3 Fe4 C13 Cs2 -97.96(19) . .
Fe1 Fe4 C13 Cs2 -137.03(10) . .
C8 Fe3 C13 O13 -84.3(7) . .
C7 Fe3 C13 O13 9.2(6) . .
C9 Fe3 C13 O13 100.9(7) . .
Fe2 Fe3 C13 O13 -138.0(7) . .
Fe4 Fe3 C13 O13 141.4(7) . .
Fe1 Fe3 C13 O13 179.8(6) . .
C8 Fe3 C13 Fe4 134.4(3) . .
C7 Fe3 C13 Fe4 -132.2(3) . .
C9 Fe3 C13 Fe4 -40.5(6) . .
Fe2 Fe3 C13 Fe4 80.61(18) . .
Fe1 Fe3 C13 Fe4 38.49(16) . .
C8 Fe3 C13 Fe2 53.8(3) . .
C7 Fe3 C13 Fe2 147.2(3) . .
C9 Fe3 C13 Fe2 -121.1(5) . .
Fe4 Fe3 C13 Fe2 -80.61(18) . .
Fe1 Fe3 C13 Fe2 -42.12(15) . .
C8 Fe3 C13 Cs2 -130.1(2) . .
C7 Fe3 C13 Cs2 -36.7(2) . .
C9 Fe3 C13 Cs2 55.0(5) . .
Fe2 Fe3 C13 Cs2 176.1(2) . .
Fe4 Fe3 C13 Cs2 95.50(19) . .
Fe1 Fe3 C13 Cs2 133.99(11) . .
C4 Fe2 C13 O13 11.2(6) . .
C5 Fe2 C13 O13 -83.6(6) . .
C6 Fe2 C13 O13 103.8(8) . .
Fe3 Fe2 C13 O13 137.9(7) . .
Fe4 Fe2 C13 O13 -141.4(7) . .
Fe1 Fe2 C13 O13 179.8(6) . .
C4 Fe2 C13 Fe4 152.6(3) . .
C5 Fe2 C13 Fe4 57.7(3) . .
C6 Fe2 C13 Fe4 -114.9(5) . .
Fe3 Fe2 C13 Fe4 -80.74(19) . .
Fe1 Fe2 C13 Fe4 -38.82(17) . .
C4 Fe2 C13 Fe3 -126.7(3) . .
C5 Fe2 C13 Fe3 138.5(2) . .
C6 Fe2 C13 Fe3 -34.1(6) . .
Fe4 Fe2 C13 Fe3 80.74(19) . .
Fe1 Fe2 C13 Fe3 41.92(15) . .
C4 Fe2 C13 Cs2 -170(3) . .
C5 Fe2 C13 Cs2 95(3) . .
C6 Fe2 C13 Cs2 -78(3) . .
Fe3 Fe2 C13 Cs2 -44(3) . .
Fe4 Fe2 C13 Cs2 37(2) . .
Fe1 Fe2 C13 Cs2 -2(3) . .
O9 Cs2 C13 O13 149.6(4) 3_676 .
O10 Cs2 C13 O13 -33.9(4) 1_655 .
O8 Cs2 C13 O13 42.8(4) 2_655 .
O7 Cs2 C13 O13 -99.2(4) . .
O6 Cs2 C13 O13 16.6(5) 2_655 .
O11 Cs2 C13 O13 -151.1(4) 3_676 .
O1 Cs2 C13 O13 -126.9(4) 3_676 .
C7 Cs2 C13 O13 -112.0(4) . .
C9 Cs2 C13 O13 164.0(4) 3_676 .
Cs1 Cs2 C13 O13 -2.2(3) . .
O9 Cs2 C13 Fe4 7.6(3) 3_676 .
O10 Cs2 C13 Fe4 -175.9(2) 1_655 .
O13 Cs2 C13 Fe4 -142.0(5) . .
O8 Cs2 C13 Fe4 -99.2(2) 2_655 .
O7 Cs2 C13 Fe4 118.8(3) . .
O6 Cs2 C13 Fe4 -125.4(2) 2_655 .
O11 Cs2 C13 Fe4 66.9(2) 3_676 .
O1 Cs2 C13 Fe4 91.1(3) 3_676 .
C7 Cs2 C13 Fe4 106.0(3) . .
C9 Cs2 C13 Fe4 22.0(3) 3_676 .
Cs1 Cs2 C13 Fe4 -144.3(2) . .
O9 Cs2 C13 Fe3 -71.9(2) 3_676 .
O10 Cs2 C13 Fe3 104.6(2) 1_655 .
O13 Cs2 C13 Fe3 138.5(5) . .
O8 Cs2 C13 Fe3 -178.7(2) 2_655 .
O7 Cs2 C13 Fe3 39.37(17) . .
O6 Cs2 C13 Fe3 155.16(17) 2_655 .
O11 Cs2 C13 Fe3 -12.5(2) 3_676 .
O1 Cs2 C13 Fe3 11.7(4) 3_676 .
C7 Cs2 C13 Fe3 26.53(18) . .
C9 Cs2 C13 Fe3 -57.5(2) 3_676 .
Cs1 Cs2 C13 Fe3 136.3(2) . .
O9 Cs2 C13 Fe2 -29(3) 3_676 .
O10 Cs2 C13 Fe2 148(3) 1_655 .
O13 Cs2 C13 Fe2 -178(100) . .
O8 Cs2 C13 Fe2 -136(3) 2_655 .
O7 Cs2 C13 Fe2 82(3) . .
O6 Cs2 C13 Fe2 -162(3) 2_655 .
O11 Cs2 C13 Fe2 30(3) 3_676 .
O1 Cs2 C13 Fe2 55(3) 3_676 .
C7 Cs2 C13 Fe2 70(3) . .
C9 Cs2 C13 Fe2 -14(3) 3_676 .
Cs1 Cs2 C13 Fe2 179(100) . .
Fe1 C1 O1 Cs2 92(18) . 3_676
Fe1 C2 O2 Cs1 13(32) . 1_455
Fe1 C3 O3 Cs1 -111(15) . 2_645
Fe2 C4 O4 Cs1 69(11) . .
Fe2 C4 O4 Cs1 -35(12) . 3_675
O13 Cs1 O4 C4 4.1(5) . .
O5 Cs1 O4 C4 122.9(5) 1_655 .
O14 Cs1 O4 C4 -97.9(5) . .
O14 Cs1 O4 C4 158.3(5) 3_675 .
O3 Cs1 O4 C4 -47.7(18) 2_655 .
O10 Cs1 O4 C4 48.4(5) 1_655 .
O8 Cs1 O4 C4 -32.3(5) 2_655 .
O2 Cs1 O4 C4 78.1(5) 1_655 .
O4 Cs1 O4 C4 -149.4(5) 3_675 .
C17 Cs1 O4 C4 -76.0(5) . .
Cs1 Cs1 O4 C4 -149.4(5) 3_675 .
O13 Cs1 O4 Cs1 153.57(15) . 3_675
O5 Cs1 O4 Cs1 -87.68(15) 1_655 3_675
O14 Cs1 O4 Cs1 51.55(11) . 3_675
O14 Cs1 O4 Cs1 -52.23(11) 3_675 3_675
O3 Cs1 O4 Cs1 101.8(15) 2_655 3_675
O10 Cs1 O4 Cs1 -162.21(9) 1_655 3_675
O8 Cs1 O4 Cs1 117.14(11) 2_655 3_675
O2 Cs1 O4 Cs1 -132.49(12) 1_655 3_675
O4 Cs1 O4 Cs1 0.0 3_675 3_675
C17 Cs1 O4 Cs1 73.48(17) . 3_675
Fe2 C5 O5 Cs1 116(4) . 1_455
Fe2 C6 O6 Cs2 55(4) . 2_645
Fe3 C7 O7 Cs2 65(63) . .
O9 Cs2 O7 C7 82.3(5) 3_676 .
O10 Cs2 O7 C7 -133.0(5) 1_655 .
O13 Cs2 O7 C7 -46.6(4) . .
O8 Cs2 O7 C7 -74.1(5) 2_655 .
O6 Cs2 O7 C7 -152.3(4) 2_655 .
O11 Cs2 O7 C7 87.1(4) 3_676 .
O1 Cs2 O7 C7 139.8(4) 3_676 .
C13 Cs2 O7 C7 -26.6(4) . .
C9 Cs2 O7 C7 85.3(4) 3_676 .
Cs1 Cs2 O7 C7 -84.9(4) . .
Fe3 C8 O8 Cs2 -175(4) . 2_645
Fe3 C8 O8 Cs1 50(4) . 2_645
Fe3 C9 O9 Cs2 116(5) . 3_676
Fe4 C10 O10 Cs2 -94(4) . 1_455
Fe4 C10 O10 Cs1 97(4) . 1_455
Fe4 C11 O11 Cs2 121(8) . 3_676
Fe4 C13 O13 Cs1 -127.8(6) . .
Fe3 C13 O13 Cs1 110.6(7) . .
Fe2 C13 O13 Cs1 -6.1(12) . .
Cs2 C13 O13 Cs1 174.1(9) . .
Fe4 C13 O13 Cs2 58.1(6) . .
Fe3 C13 O13 Cs2 -63.5(6) . .
Fe2 C13 O13 Cs2 179.8(4) . .
O5 Cs1 O13 C13 -113.7(8) 1_655 .
O14 Cs1 O13 C13 59.4(8) . .
O14 Cs1 O13 C13 -28.8(8) 3_675 .
O3 Cs1 O13 C13 172.5(7) 2_655 .
O10 Cs1 O13 C13 -145.5(8) 1_655 .
O8 Cs1 O13 C13 140.9(8) 2_655 .
O4 Cs1 O13 C13 -2.8(7) . .
O2 Cs1 O13 C13 -87.8(8) 1_655 .
O4 Cs1 O13 C13 56.0(8) 3_675 .
C17 Cs1 O13 C13 60.8(8) . .
Cs1 Cs1 O13 C13 18.4(8) 3_675 .
O5 Cs1 O13 Cs2 60.70(17) 1_655 .
O14 Cs1 O13 Cs2 -126.28(12) . .
O14 Cs1 O13 Cs2 145.60(11) 3_675 .
O3 Cs1 O13 Cs2 -13.11(16) 2_655 .
O10 Cs1 O13 Cs2 28.82(10) 1_655 .
O8 Cs1 O13 Cs2 -44.75(11) 2_655 .
O4 Cs1 O13 Cs2 171.51(17) . .
O2 Cs1 O13 Cs2 86.58(12) 1_655 .
O4 Cs1 O13 Cs2 -129.7(2) 3_675 .
C17 Cs1 O13 Cs2 -124.86(19) . .
Cs1 Cs1 O13 Cs2 -167.19(6) 3_675 .
O9 Cs2 O13 C13 -38.5(4) 3_676 .
O10 Cs2 O13 C13 145.3(4) 1_655 .
O8 Cs2 O13 C13 -133.6(4) 2_655 .
O7 Cs2 O13 C13 70.7(4) . .
O6 Cs2 O13 C13 -166.9(4) 2_655 .
O11 Cs2 O13 C13 30.3(4) 3_676 .
O1 Cs2 O13 C13 86.5(5) 3_676 .
C7 Cs2 O13 C13 52.7(4) . .
C9 Cs2 O13 C13 -20.2(4) 3_676 .
Cs1 Cs2 O13 C13 177.0(4) . .
O9 Cs2 O13 Cs1 144.47(15) 3_676 .
O10 Cs2 O13 Cs1 -31.70(11) 1_655 .
O8 Cs2 O13 Cs1 49.37(12) 2_655 .
O7 Cs2 O13 Cs1 -106.33(14) . .
O6 Cs2 O13 Cs1 16.06(16) 2_655 .
O11 Cs2 O13 Cs1 -146.75(12) 3_676 .
O1 Cs2 O13 Cs1 -90.5(3) 3_676 .
C7 Cs2 O13 Cs1 -124.33(18) . .
C13 Cs2 O13 Cs1 -177.0(4) . .
C9 Cs2 O13 Cs1 162.76(14) 3_676 .
O13 Cs1 O14 C14 125.6(5) . .
O5 Cs1 O14 C14 -63.7(6) 1_655 .
O14 Cs1 O14 C14 -116.3(5) 3_675 .
O3 Cs1 O14 C14 8.6(5) 2_655 .
O10 Cs1 O14 C14 71.9(6) 1_655 .
O8 Cs1 O14 C14 60.5(5) 2_655 .
O4 Cs1 O14 C14 -175.7(5) . .
O2 Cs1 O14 C14 178.1(5) 1_655 .
O4 Cs1 O14 C14 -56.3(5) 3_675 .
C17 Cs1 O14 C14 121.9(7) . .
Cs1 Cs1 O14 C14 -116.3(5) 3_675 .
O13 Cs1 O14 C17 3.7(5) . .
O5 Cs1 O14 C17 174.4(4) 1_655 .
O14 Cs1 O14 C17 121.8(5) 3_675 .
O3 Cs1 O14 C17 -113.3(5) 2_655 .
O10 Cs1 O14 C17 -50.0(6) 1_655 .
O8 Cs1 O14 C17 -61.4(5) 2_655 .
O4 Cs1 O14 C17 62.3(5) . .
O2 Cs1 O14 C17 56.2(5) 1_655 .
O4 Cs1 O14 C17 -178.2(5) 3_675 .
Cs1 Cs1 O14 C17 121.8(5) 3_675 .
O13 Cs1 O14 Cs1 -118.06(12) . 3_675
O5 Cs1 O14 Cs1 52.6(2) 1_655 3_675
O14 Cs1 O14 Cs1 0.0 3_675 3_675
O3 Cs1 O14 Cs1 124.94(13) 2_655 3_675
O10 Cs1 O14 Cs1 -171.79(17) 1_655 3_675
O8 Cs1 O14 Cs1 176.84(13) 2_655 3_675
O4 Cs1 O14 Cs1 -59.44(12) . 3_675
O2 Cs1 O14 Cs1 -65.6(2) 1_655 3_675
O4 Cs1 O14 Cs1 59.98(12) 3_675 3_675
C17 Cs1 O14 Cs1 -121.8(5) . 3_675
C17 O14 C14 C15 -16.2(10) . .
Cs1 O14 C14 C15 -138.5(7) . .
Cs1 O14 C14 C15 119.1(7) 3_675 .
O14 C14 C15 C16 17.7(12) . .
C14 C15 C16 C17 -12.0(12) . .
C14 O14 C17 C16 8.0(10) . .
Cs1 O14 C17 C16 134.1(6) . .
Cs1 O14 C17 C16 -124.1(6) 3_675 .
C14 O14 C17 Cs1 -126.1(6) . .
Cs1 O14 C17 Cs1 101.8(4) 3_675 .
C15 C16 C17 O14 2.6(11) . .
C15 C16 C17 Cs1 52.2(12) . .
O13 Cs1 C17 O14 -176.0(5) . .
O5 Cs1 C17 O14 -12.2(10) 1_655 .
O14 Cs1 C17 O14 -59.8(5) 3_675 .
O3 Cs1 C17 O14 76.1(5) 2_655 .
O10 Cs1 C17 O14 147.5(4) 1_655 .
O8 Cs1 C17 O14 114.2(5) 2_655 .
O4 Cs1 C17 O14 -106.8(5) . .
O2 Cs1 C17 O14 -138.6(4) 1_655 .
O4 Cs1 C17 O14 1.6(5) 3_675 .
Cs1 Cs1 C17 O14 -45.2(4) 3_675 .
O13 Cs1 C17 C16 111.9(8) . .
O5 Cs1 C17 C16 -84.4(10) 1_655 .
O14 Cs1 C17 C16 -72.2(8) . .
O14 Cs1 C17 C16 -132.0(8) 3_675 .
O3 Cs1 C17 C16 3.9(8) 2_655 .
O10 Cs1 C17 C16 75.4(8) 1_655 .
O8 Cs1 C17 C16 42.0(8) 2_655 .
O4 Cs1 C17 C16 -179.0(8) . .
O2 Cs1 C17 C16 149.2(7) 1_655 .
O4 Cs1 C17 C16 -70.6(8) 3_675 .
Cs1 Cs1 C17 C16 -117.4(8) 3_675 .
